data_4077140
loop_
_publ_author_name
'Holliday, Bradley J.'
'Jeon, You-Moon'
'Mirkin, Chad A.'
'Stern, Charlotte L.'
'Incarvito, Christopher D.'
'Zakharov, Lev N.'
'Sommer, Roger D.'
'Rheingold, Arnold L.'

_publ_section_title
;
 Probing the Mechanistic and Energetic Basis for the Weak-Link Approach to
 Supramolecular Coordination Complexes
;
_journal_issue 26
_journal_name_full Organometallics
_journal_page_first 5713
_journal_paper_doi 10.1021/om020739c
_journal_volume 21
_journal_year 2002
_chemical_formula_moiety 'C82 H74 N2 O6 P4 Rh2, 2(C2 H3 N), 2(B F4)'
_chemical_formula_sum 'C86 H80 B2 F8 N4 O6 P4 Rh2'
_chemical_formula_weight 1768.86
_chemical_name_systematic
; 
 [(m2-1,4-bis(2-(diphenylphosphino)ethoxy)naphthalene)2(CO)2Rh2
 (CD3CN)2][BF4]2 
;
_space_group_IT_number 14
_symmetry_cell_setting monoclinic
_symmetry_space_group_name_Hall '-P 2ybc'
_symmetry_space_group_name_H-M 'P 1 21/c 1'
_atom_sites_solution_hydrogens geom
_atom_sites_solution_primary direct
_atom_sites_solution_secondary difmap
_audit_creation_method SHELXL-97
_cell_angle_alpha 90.00
_cell_angle_beta 99.8450(10)
_cell_angle_gamma 90.00
_cell_formula_units_Z 2
_cell_length_a 11.3786(6)
_cell_length_b 19.4572(10)
_cell_length_c 18.9976(10)
_cell_measurement_reflns_used 7363
_cell_measurement_temperature 183(2)
_cell_measurement_theta_max 27.657
_cell_measurement_theta_min 2.3585
_cell_volume 4144.0(4)
_computing_cell_refinement 'Bruker SMART'
_computing_data_collection 'Bruker SMART'
_computing_data_reduction 'Bruker SHELXTL'
_computing_molecular_graphics 'Bruker SHELXTL'
_computing_publication_material 'Bruker SHELXTL'
_computing_structure_refinement 'SHELXL-97 (Sheldrick, 1997)'
_computing_structure_solution 'SHELXS-97 (Sheldrick, 1990)'
_diffrn_ambient_temperature 183(2)
_diffrn_measured_fraction_theta_full 0.874
_diffrn_measured_fraction_theta_max 0.874
_diffrn_measurement_device_type 'CCD area detector'
_diffrn_measurement_method 'phi and omega scans'
_diffrn_radiation_monochromator graphite
_diffrn_radiation_source 'fine-focus sealed tube'
_diffrn_radiation_type MoK\a
_diffrn_radiation_wavelength 0.71073
_diffrn_reflns_av_R_equivalents 0.0416
_diffrn_reflns_av_sigmaI/netI 0.0593
_diffrn_reflns_limit_h_max 14
_diffrn_reflns_limit_h_min -15
_diffrn_reflns_limit_k_max 25
_diffrn_reflns_limit_k_min -24
_diffrn_reflns_limit_l_max 19
_diffrn_reflns_limit_l_min -24
_diffrn_reflns_number 21022
_diffrn_reflns_theta_full 28.29
_diffrn_reflns_theta_max 28.29
_diffrn_reflns_theta_min 1.51
_exptl_absorpt_coefficient_mu 0.548
_exptl_absorpt_correction_T_max 0.9371
_exptl_absorpt_correction_T_min 0.8983
_exptl_absorpt_correction_type empirical
_exptl_absorpt_process_details SADABS
_exptl_crystal_colour yellow
_exptl_crystal_density_diffrn 1.418
_exptl_crystal_density_method 'not measured'
_exptl_crystal_description block
_exptl_crystal_F_000 1808
_exptl_crystal_size_max 0.20
_exptl_crystal_size_mid 0.18
_exptl_crystal_size_min 0.12
_refine_diff_density_max 1.529
_refine_diff_density_min -0.582
_refine_diff_density_rms 0.084
_refine_ls_extinction_method none
_refine_ls_goodness_of_fit_ref 1.021
_refine_ls_hydrogen_treatment mixed
_refine_ls_matrix_type full
_refine_ls_number_parameters 507
_refine_ls_number_reflns 8984
_refine_ls_number_restraints 0
_refine_ls_restrained_S_all 1.021
_refine_ls_R_factor_all 0.0735
_refine_ls_R_factor_gt 0.0454
_refine_ls_shift/su_max 0.002
_refine_ls_shift/su_mean 0.000
_refine_ls_structure_factor_coef Fsqd
_refine_ls_weighting_details 'calc w=1/[\s^2^(Fo^2^)+(0.0614P)^2^+1.8592P] where P=(Fo^2^+2Fc^2^)/3'
_refine_ls_weighting_scheme calc
_refine_ls_wR_factor_gt 0.1106
_refine_ls_wR_factor_ref 0.1248
_reflns_number_gt 6502
_reflns_number_total 8984
_reflns_threshold_expression >2sigma(I)
_cod_data_source_file om020739c.cif
_cod_data_source_block complex11
_cod_depositor_comments
;
The following automatic conversions were performed:

'_symmetry_cell_setting' value 'Monoclinic' changed to 'monoclinic'
according to /home/saulius/struct/CIF-dictionaries/cif_core.dic
dictionary named 'cif_core.dic' version 2.4.1 from
2010-06-29.

'_exptl_absorpt_correction_type' value 'Empirical'
changed to 'empirical' according to
/home/saulius/struct/CIF-dictionaries/cif_core.dic dictionary named
'cif_core.dic' version 2.4.1 from 2010-06-29.

Automatic conversion script
Id: cif_fix_values 1715 2011-07-08 13:25:40Z adriana 
;
_cod_original_sg_symbol_H-M 'P 21/c'
_cod_database_code 4077140

loop_
_symmetry_equiv_pos_as_xyz
'x, y, z'
'-x, y+1/2, -z+1/2'
'-x, -y, -z'
'x, -y-1/2, z-1/2'

loop_
_atom_site_label
_atom_site_type_symbol
_atom_site_fract_x
_atom_site_fract_y
_atom_site_fract_z
_atom_site_U_iso_or_equiv
_atom_site_adp_type
_atom_site_occupancy
_atom_site_symmetry_multiplicity
_atom_site_calc_flag
_atom_site_refinement_flags
Rh1 Rh 0.16553(2) 0.271985(13) 0.357959(16) 0.02606(9) Uani 1 1 d .
B1 B 0.2089(6) 0.3670(3) 0.0685(3) 0.0595(15) Uani 1 1 d .
C1 C 0.2787(3) 0.49342(18) 0.4709(2) 0.0325(8) Uani 1 1 d .
C2 C 0.1895(3) 0.5015(2) 0.5103(2) 0.0362(9) Uani 1 1 d .
H2A H 0.1661 0.4638 0.5365 0.043 Uiso 1 1 calc R
C3 C 0.1319(3) 0.5662(2) 0.5121(2) 0.0367(9) Uani 1 1 d .
H3A H 0.0688 0.5709 0.5387 0.044 Uiso 1 1 calc R
C4 C 0.1658(3) 0.62137(19) 0.4764(2) 0.0325(8) Uani 1 1 d .
C5 C 0.2589(3) 0.61481(19) 0.4353(2) 0.0306(8) Uani 1 1 d .
C6 C 0.2968(3) 0.67058(19) 0.3973(2) 0.0342(8) Uani 1 1 d .
H6A H 0.2610 0.7144 0.3997 0.041 Uiso 1 1 calc R
C7 C 0.3851(3) 0.6622(2) 0.3567(2) 0.0378(9) Uani 1 1 d .
H7A H 0.4096 0.7001 0.3313 0.045 Uiso 1 1 calc R
C8 C 0.4392(3) 0.5974(2) 0.3526(2) 0.0382(9) Uani 1 1 d .
H8A H 0.4994 0.5918 0.3240 0.046 Uiso 1 1 calc R
C9 C 0.4055(3) 0.5424(2) 0.3897(2) 0.0343(9) Uani 1 1 d .
H9A H 0.4430 0.4991 0.3868 0.041 Uiso 1 1 calc R
C10 C 0.3154(3) 0.54956(19) 0.4322(2) 0.0310(8) Uani 1 1 d .
C11 C 0.3168(3) 0.37624(19) 0.5064(2) 0.0331(8) Uani 1 1 d .
H11A H 0.2323 0.3620 0.4939 0.040 Uiso 1 1 calc R
H11B H 0.3334 0.3883 0.5578 0.040 Uiso 1 1 calc R
C12 C 0.3981(3) 0.31860(19) 0.4910(2) 0.0338(8) Uani 1 1 d .
H12A H 0.3881 0.2792 0.5224 0.041 Uiso 1 1 calc R
H12B H 0.4818 0.3343 0.5032 0.041 Uiso 1 1 calc R
C13 C 0.4439(3) 0.34993(18) 0.3465(2) 0.0312(8) Uani 1 1 d .
C14 C 0.3871(3) 0.3715(2) 0.2792(2) 0.0360(9) Uani 1 1 d .
H14A H 0.3107 0.3537 0.2598 0.043 Uiso 1 1 calc R
C15 C 0.4410(3) 0.4187(2) 0.2404(2) 0.0420(10) Uani 1 1 d .
H15A H 0.4012 0.4331 0.1948 0.050 Uiso 1 1 calc R
C16 C 0.5521(3) 0.44486(19) 0.2677(2) 0.0417(10) Uani 1 1 d .
H16A H 0.5882 0.4778 0.2412 0.050 Uiso 1 1 calc R
C17 C 0.6111(3) 0.42300(19) 0.3340(2) 0.0382(9) Uani 1 1 d .
H17A H 0.6881 0.4406 0.3525 0.046 Uiso 1 1 calc R
C18 C 0.5583(3) 0.37572(19) 0.3731(2) 0.0337(9) Uani 1 1 d .
H18A H 0.5995 0.3606 0.4182 0.040 Uiso 1 1 calc R
C19 C 0.4623(3) 0.21148(18) 0.4007(2) 0.0311(8) Uani 1 1 d .
C20 C 0.5247(3) 0.1963(2) 0.3453(2) 0.0408(10) Uani 1 1 d .
H20A H 0.5240 0.2279 0.3071 0.049 Uiso 1 1 calc R
C21 C 0.5877(4) 0.1349(2) 0.3459(3) 0.0518(12) Uani 1 1 d .
H21A H 0.6313 0.1252 0.3087 0.062 Uiso 1 1 calc R
C22 C 0.5874(3) 0.0880(2) 0.4003(3) 0.0493(11) Uani 1 1 d .
H22A H 0.6299 0.0460 0.4002 0.059 Uiso 1 1 calc R
C23 C 0.5251(3) 0.1023(2) 0.4546(3) 0.0475(11) Uani 1 1 d .
H23A H 0.5247 0.0700 0.4920 0.057 Uiso 1 1 calc R
C24 C 0.4627(3) 0.1637(2) 0.4549(2) 0.0423(10) Uani 1 1 d .
H24A H 0.4200 0.1730 0.4927 0.051 Uiso 1 1 calc R
C25 C 0.0442(3) 0.7034(2) 0.5274(2) 0.0389(9) Uani 1 1 d .
H25A H -0.0172 0.6675 0.5287 0.047 Uiso 1 1 calc R
H25B H 0.0027 0.7475 0.5145 0.047 Uiso 1 1 calc R
C26 C -0.1206(3) 0.2903(2) 0.3993(2) 0.0348(9) Uani 1 1 d .
H26A H -0.1532 0.3361 0.3841 0.042 Uiso 1 1 calc R
H26B H -0.1889 0.2596 0.4028 0.042 Uiso 1 1 calc R
C27 C -0.1140(3) 0.29714(17) 0.2484(2) 0.0303(8) Uani 1 1 d .
C28 C -0.2379(3) 0.30681(19) 0.2345(2) 0.0381(9) Uani 1 1 d .
H28A H -0.2849 0.2925 0.2686 0.046 Uiso 1 1 calc R
C29 C -0.2919(3) 0.3372(2) 0.1712(2) 0.0448(11) Uani 1 1 d .
H29A H -0.3758 0.3440 0.1623 0.054 Uiso 1 1 calc R
C30 C -0.2248(4) 0.3575(2) 0.1211(3) 0.0498(11) Uani 1 1 d .
H30A H -0.2626 0.3777 0.0775 0.060 Uiso 1 1 calc R
C31 C -0.1024(4) 0.3488(2) 0.1341(3) 0.0472(11) Uani 1 1 d .
H31A H -0.0559 0.3629 0.0996 0.057 Uiso 1 1 calc R
C32 C -0.0479(3) 0.31928(19) 0.1979(2) 0.0368(9) Uani 1 1 d .
H32A H 0.0364 0.3142 0.2070 0.044 Uiso 1 1 calc R
C33 C -0.0835(3) 0.16615(18) 0.3211(2) 0.0333(9) Uani 1 1 d .
C34 C -0.0993(4) 0.1353(2) 0.2551(3) 0.0497(12) Uani 1 1 d .
H34A H -0.0945 0.1622 0.2139 0.060 Uiso 1 1 calc R
C35 C -0.1223(5) 0.0655(2) 0.2479(3) 0.0711(17) Uani 1 1 d .
H35A H -0.1334 0.0447 0.2020 0.085 Uiso 1 1 calc R
C36 C -0.1292(4) 0.0260(2) 0.3078(3) 0.0626(15) Uani 1 1 d .
H36A H -0.1457 -0.0218 0.3030 0.075 Uiso 1 1 calc R
C37 C -0.1119(4) 0.0564(2) 0.3740(3) 0.0559(13) Uani 1 1 d .
H37A H -0.1155 0.0293 0.4151 0.067 Uiso 1 1 calc R
C38 C -0.0891(3) 0.1266(2) 0.3813(3) 0.0450(10) Uani 1 1 d .
H38A H -0.0775 0.1474 0.4272 0.054 Uiso 1 1 calc R
C39 C 0.1376(3) 0.36409(19) 0.3479(2) 0.0342(9) Uani 1 1 d .
C40 C 0.2012(3) 0.1108(2) 0.3748(2) 0.0427(10) Uani 1 1 d .
C41 C 0.2136(4) 0.0362(2) 0.3839(3) 0.0616(14) Uani 1 1 d .
H41A H 0.1948 0.0230 0.4305 0.074 Uiso 1 1 calc R
H41B H 0.2957 0.0226 0.3813 0.074 Uiso 1 1 calc R
H41C H 0.1586 0.0130 0.3460 0.074 Uiso 1 1 calc R
C42 C 0.2093(6) 0.1234(4) 0.1863(4) 0.093(2) Uani 1 1 d .
C43 C 0.1952(10) 0.1936(4) 0.1699(4) 0.177(5) Uani 1 1 d .
H41A H 0.1800 0.1996 0.1179 0.213 Uiso 1 1 calc R
H41B H 0.2681 0.2184 0.1904 0.213 Uiso 1 1 calc R
H41C H 0.1278 0.2119 0.1899 0.213 Uiso 1 1 calc R
F1 F 0.1889(2) 0.36489(14) 0.13820(14) 0.0586(7) Uani 1 1 d .
F2 F 0.1011(3) 0.3895(3) 0.0261(2) 0.1240(15) Uani 1 1 d .
F3 F 0.2914(3) 0.41384(16) 0.05849(17) 0.0807(9) Uani 1 1 d .
F4 F 0.2248(4) 0.30443(18) 0.0424(2) 0.1123(14) Uani 1 1 d .
N1 N 0.1903(2) 0.16810(16) 0.36677(18) 0.0342(7) Uani 1 1 d .
N2 N 0.2221(6) 0.0677(3) 0.2002(4) 0.123(2) Uani 1 1 d .
O1 O 0.3393(2) 0.43368(13) 0.46425(14) 0.0361(6) Uani 1 1 d .
O2 O 0.1148(2) 0.68575(14) 0.47398(15) 0.0411(7) Uani 1 1 d .
O3 O 0.1150(3) 0.42111(14) 0.34128(18) 0.0537(8) Uani 1 1 d .
P1 P 0.37031(7) 0.28918(5) 0.39755(5) 0.0285(2) Uani 1 1 d .
P2 P -0.04004(7) 0.25623(5) 0.33044(5) 0.0276(2) Uani 1 1 d .

loop_
_atom_site_aniso_label
_atom_site_aniso_U_11
_atom_site_aniso_U_22
_atom_site_aniso_U_33
_atom_site_aniso_U_23
_atom_site_aniso_U_13
_atom_site_aniso_U_12
Rh1 0.02612(13) 0.02113(14) 0.03112(19) -0.00130(12) 0.00540(10) 0.00141(10)
B1 0.077(4) 0.059(4) 0.048(4) -0.012(3) 0.024(3) -0.010(3)
C1 0.0326(16) 0.0303(19) 0.034(2) -0.0088(17) 0.0044(15) 0.0001(14)
C2 0.0392(18) 0.037(2) 0.033(3) -0.0048(17) 0.0075(16) -0.0029(15)
C3 0.0335(17) 0.043(2) 0.036(3) -0.0073(18) 0.0137(16) 0.0026(16)
C4 0.0295(16) 0.036(2) 0.032(2) -0.0043(17) 0.0043(15) 0.0066(14)
C5 0.0293(15) 0.035(2) 0.026(2) -0.0063(16) 0.0019(14) 0.0036(14)
C6 0.0373(17) 0.033(2) 0.031(2) 0.0004(17) 0.0032(16) 0.0046(15)
C7 0.0396(18) 0.040(2) 0.035(3) 0.0015(18) 0.0081(17) 0.0023(16)
C8 0.0332(17) 0.045(2) 0.039(3) -0.0039(19) 0.0132(16) 0.0013(16)
C9 0.0328(16) 0.038(2) 0.032(2) -0.0061(17) 0.0050(15) 0.0027(15)
C10 0.0296(16) 0.036(2) 0.027(2) -0.0064(16) 0.0043(14) -0.0005(14)
C11 0.0379(17) 0.035(2) 0.026(2) -0.0037(17) 0.0067(15) -0.0033(15)
C12 0.0364(17) 0.037(2) 0.029(2) 0.0005(17) 0.0070(15) 0.0023(15)
C13 0.0298(15) 0.0283(18) 0.036(3) -0.0037(16) 0.0068(15) -0.0010(13)
C14 0.0320(17) 0.042(2) 0.034(3) 0.0025(18) 0.0042(16) -0.0037(15)
C15 0.045(2) 0.049(2) 0.033(3) 0.009(2) 0.0099(18) 0.0014(18)
C16 0.046(2) 0.032(2) 0.052(3) -0.0011(19) 0.023(2) -0.0048(16)
C17 0.0312(17) 0.036(2) 0.050(3) -0.0075(19) 0.0120(17) -0.0028(15)
C18 0.0300(16) 0.035(2) 0.036(3) -0.0029(17) 0.0047(15) 0.0032(14)
C19 0.0263(15) 0.0306(19) 0.035(2) -0.0019(16) 0.0005(14) 0.0024(13)
C20 0.0406(19) 0.040(2) 0.042(3) -0.0020(19) 0.0070(18) 0.0047(17)
C21 0.048(2) 0.052(3) 0.058(3) -0.011(2) 0.016(2) 0.013(2)
C22 0.043(2) 0.038(2) 0.065(3) -0.004(2) 0.003(2) 0.0136(17)
C23 0.046(2) 0.038(2) 0.055(3) 0.004(2) 0.002(2) 0.0093(17)
C24 0.0412(19) 0.040(2) 0.046(3) 0.002(2) 0.0076(18) 0.0070(16)
C25 0.0392(18) 0.046(2) 0.034(3) -0.0039(19) 0.0141(17) 0.0111(16)
C26 0.0329(17) 0.036(2) 0.038(3) -0.0033(17) 0.0115(16) 0.0075(14)
C27 0.0351(16) 0.0219(16) 0.033(2) -0.0038(16) 0.0043(15) 0.0024(13)
C28 0.0358(18) 0.036(2) 0.042(3) -0.0089(19) 0.0054(17) 0.0019(15)
C29 0.0410(19) 0.037(2) 0.051(3) -0.011(2) -0.0074(19) 0.0107(17)
C30 0.064(3) 0.031(2) 0.048(3) 0.001(2) -0.008(2) 0.0038(19)
C31 0.056(2) 0.040(2) 0.044(3) 0.004(2) 0.005(2) -0.0053(19)
C32 0.0385(18) 0.034(2) 0.038(3) 0.0005(18) 0.0051(17) 0.0001(15)
C33 0.0260(15) 0.0262(18) 0.046(3) -0.0029(17) 0.0023(15) -0.0020(13)
C34 0.062(2) 0.027(2) 0.051(3) -0.001(2) -0.015(2) -0.0005(18)
C35 0.095(4) 0.032(2) 0.071(4) -0.012(3) -0.028(3) 0.004(2)
C36 0.056(2) 0.027(2) 0.095(5) 0.002(3) -0.017(3) -0.0040(18)
C37 0.052(2) 0.036(2) 0.081(4) 0.016(3) 0.017(2) -0.0017(19)
C38 0.051(2) 0.038(2) 0.048(3) -0.001(2) 0.014(2) -0.0044(18)
C39 0.0300(16) 0.032(2) 0.038(3) -0.0017(17) -0.0009(15) -0.0015(14)
C40 0.0378(18) 0.035(2) 0.054(3) -0.004(2) 0.0044(18) 0.0044(16)
C41 0.063(3) 0.029(2) 0.091(4) 0.004(2) 0.009(3) 0.003(2)
C42 0.128(5) 0.087(5) 0.080(5) 0.011(4) 0.061(4) 0.044(4)
C43 0.381(15) 0.079(5) 0.103(7) 0.030(5) 0.131(8) 0.097(7)
F1 0.0601(14) 0.0776(19) 0.0401(17) -0.0043(14) 0.0146(12) -0.0031(13)
F2 0.102(3) 0.200(5) 0.064(3) 0.011(3) -0.001(2) 0.012(3)
F3 0.106(2) 0.069(2) 0.077(2) -0.0115(17) 0.0418(19) -0.0311(17)
F4 0.185(4) 0.064(2) 0.114(3) -0.018(2) 0.097(3) -0.016(2)
N1 0.0309(14) 0.0290(17) 0.043(2) -0.0048(14) 0.0062(14) 0.0022(11)
N2 0.173(6) 0.095(5) 0.114(5) 0.008(4) 0.063(5) 0.052(4)
O1 0.0439(13) 0.0302(14) 0.0372(17) -0.0019(12) 0.0151(12) 0.0031(11)
O2 0.0494(14) 0.0398(15) 0.0383(18) -0.0013(13) 0.0191(13) 0.0138(12)
O3 0.0644(17) 0.0235(15) 0.067(2) 0.0034(14) -0.0080(16) 0.0049(13)
P1 0.0274(4) 0.0268(5) 0.0312(6) -0.0001(4) 0.0047(4) 0.0013(3)
P2 0.0275(4) 0.0243(4) 0.0315(6) -0.0030(4) 0.0063(4) 0.0012(3)

loop_
_atom_type_symbol
_atom_type_description
_atom_type_scat_dispersion_real
_atom_type_scat_dispersion_imag
_atom_type_scat_source
C C 0.0033 0.0016 'International Tables Vol C Tables 4.2.6.8 and 6.1.1.4'
H H 0.0000 0.0000 'International Tables Vol C Tables 4.2.6.8 and 6.1.1.4'
B B 0.0013 0.0007 'International Tables Vol C Tables 4.2.6.8 and 6.1.1.4'
N N 0.0061 0.0033 'International Tables Vol C Tables 4.2.6.8 and 6.1.1.4'
O O 0.0106 0.0060 'International Tables Vol C Tables 4.2.6.8 and 6.1.1.4'
F F 0.0171 0.0103 'International Tables Vol C Tables 4.2.6.8 and 6.1.1.4'
P P 0.1023 0.0942 'International Tables Vol C Tables 4.2.6.8 and 6.1.1.4'
Rh Rh -1.1178 0.9187 'International Tables Vol C Tables 4.2.6.8 and 6.1.1.4'

loop_
_geom_angle_atom_site_label_1
_geom_angle_atom_site_label_2
_geom_angle_atom_site_label_3
_geom_angle
_geom_angle_site_symmetry_1
_geom_angle_site_symmetry_3
C39 Rh1 N1 177.71(13) . .
C39 Rh1 P2 87.45(11) . .
N1 Rh1 P2 90.43(8) . .
C39 Rh1 P1 92.24(11) . .
N1 Rh1 P1 89.95(8) . .
P2 Rh1 P1 174.31(4) . .
F4 B1 F3 115.0(5) . .
F4 B1 F1 112.5(5) . .
F3 B1 F1 112.9(5) . .
F4 B1 F2 103.3(5) . .
F3 B1 F2 105.5(5) . .
F1 B1 F2 106.6(4) . .
O1 C1 C2 125.5(3) . .
O1 C1 C10 114.1(3) . .
C2 C1 C10 120.4(3) . .
C1 C2 C3 120.2(4) . .
C4 C3 C2 121.0(3) . .
C3 C4 O2 125.5(3) . .
C3 C4 C5 120.2(3) . .
O2 C4 C5 114.3(3) . .
C6 C5 C4 122.2(3) . .
C6 C5 C10 118.9(3) . .
C4 C5 C10 118.9(3) . .
C7 C6 C5 120.7(3) . .
C6 C7 C8 120.3(4) . .
C9 C8 C7 120.4(3) . .
C8 C9 C10 120.6(3) . .
C9 C10 C1 121.7(3) . .
C9 C10 C5 119.0(3) . .
C1 C10 C5 119.3(3) . .
O1 C11 C12 107.4(3) . .
C11 C12 P1 114.0(3) . .
C14 C13 C18 118.5(3) . .
C14 C13 P1 120.0(3) . .
C18 C13 P1 121.5(3) . .
C15 C14 C13 120.6(3) . .
C16 C15 C14 120.4(4) . .
C15 C16 C17 119.9(4) . .
C18 C17 C16 120.2(3) . .
C17 C18 C13 120.3(4) . .
C24 C19 C20 118.7(3) . .
C24 C19 P1 120.4(3) . .
C20 C19 P1 120.7(3) . .
C21 C20 C19 120.1(4) . .
C22 C21 C20 120.5(4) . .
C23 C22 C21 119.7(4) . .
C22 C23 C24 120.4(4) . .
C19 C24 C23 120.6(4) . .
O2 C25 C26 111.4(3) . 3_566
C25 C26 P2 113.8(2) 3_566 .
C32 C27 C28 118.4(4) . .
C32 C27 P2 120.1(3) . .
C28 C27 P2 121.5(3) . .
C29 C28 C27 120.2(4) . .
C30 C29 C28 120.5(4) . .
C29 C30 C31 120.1(4) . .
C30 C31 C32 119.6(4) . .
C27 C32 C31 121.2(4) . .
C34 C33 C38 119.5(4) . .
C34 C33 P2 120.0(3) . .
C38 C33 P2 120.2(3) . .
C33 C34 C35 120.7(5) . .
C36 C35 C34 120.0(5) . .
C37 C36 C35 119.6(4) . .
C36 C37 C38 120.6(5) . .
C33 C38 C37 119.7(4) . .
O3 C39 Rh1 177.1(3) . .
N1 C40 C41 178.8(5) . .
N2 C42 C43 178.9(11) . .
C40 N1 Rh1 176.3(3) . .
C1 O1 C11 118.3(3) . .
C4 O2 C25 118.4(3) . .
C13 P1 C19 103.91(16) . .
C13 P1 C12 107.05(17) . .
C19 P1 C12 102.85(17) . .
C13 P1 Rh1 116.33(12) . .
C19 P1 Rh1 115.00(11) . .
C12 P1 Rh1 110.53(11) . .
C33 P2 C27 105.00(17) . .
C33 P2 C26 104.76(18) . .
C27 P2 C26 103.70(16) . .
C33 P2 Rh1 113.22(11) . .
C27 P2 Rh1 115.72(12) . .
C26 P2 Rh1 113.32(12) . .

loop_
_geom_bond_atom_site_label_1
_geom_bond_atom_site_label_2
_geom_bond_distance
_geom_bond_site_symmetry_2
Rh1 C39 1.824(4) .
Rh1 N1 2.044(3) .
Rh1 P2 2.3281(8) .
Rh1 P1 2.3468(9) .
B1 F4 1.339(6) .
B1 F3 1.344(6) .
B1 F1 1.382(6) .
B1 F2 1.417(7) .
C1 O1 1.369(4) .
C1 C2 1.370(5) .
C1 C10 1.418(5) .
C2 C3 1.422(5) .
C3 C4 1.361(5) .
C4 O2 1.378(4) .
C4 C5 1.426(5) .
C5 C6 1.411(5) .
C5 C10 1.429(5) .
C6 C7 1.377(5) .
C7 C8 1.411(5) .
C8 C9 1.371(5) .
C9 C10 1.417(5) .
C11 O1 1.423(4) .
C11 C12 1.514(5) .
C12 P1 1.840(4) .
C13 C14 1.395(5) .
C13 C18 1.406(5) .
C13 P1 1.822(4) .
C14 C15 1.384(5) .
C15 C16 1.380(5) .
C16 C17 1.388(6) .
C17 C18 1.383(5) .
C19 C24 1.388(5) .
C19 C20 1.398(5) .
C19 P1 1.834(3) .
C20 C21 1.393(5) .
C21 C22 1.378(6) .
C22 C23 1.376(6) .
C23 C24 1.391(5) .
C25 O2 1.439(4) .
C25 C26 1.515(5) 3_566
C26 C25 1.515(5) 3_566
C26 P2 1.845(4) .
C27 C32 1.387(5) .
C27 C28 1.401(5) .
C27 P2 1.823(4) .
C28 C29 1.386(6) .
C29 C30 1.377(6) .
C30 C31 1.383(6) .
C31 C32 1.387(6) .
C33 C34 1.374(6) .
C33 C38 1.388(6) .
C33 P2 1.822(4) .
C34 C35 1.386(6) .
C35 C36 1.386(8) .
C36 C37 1.373(7) .
C37 C38 1.394(6) .
C39 O3 1.141(4) .
C40 N1 1.130(5) .
C40 C41 1.466(6) .
C42 N2 1.119(8) .
C42 C43 1.405(9) .
